data_4343176
loop_
_publ_author_name
'Kreider-Mueller, Ava'
'Quinlivan, Patrick J.'
'Owen, Jonathan S.'
'Parkin, Gerard'

_publ_section_title
;
 Synthesis and Structures of Cadmium Carboxylate and Thiocarboxylate
 Compounds with a Sulfur-Rich Coordination Environment: Carboxylate
 Exchange Kinetics Involving
 Tris(2-mercapto-1-t-butylimidazolyl)hydroborato Cadmium Complexes,
 [Tm(Bu(t))]Cd(O2CR).
;
_journal_issue 8
_journal_name_full 'Inorganic chemistry'
_journal_page_first 3835
_journal_page_last 3850
_journal_paper_doi 10.1021/acs.inorgchem.5b00017
_journal_volume 54
_journal_year 2015
_chemical_formula_sum 'C32 H47 B Cd F2 N6 O3 S3'
_chemical_formula_weight 821.15
_chemical_name_systematic
; 
 ? 
;
_space_group_IT_number 14
_symmetry_cell_setting monoclinic
_symmetry_space_group_name_Hall '-P 2ybc'
_symmetry_space_group_name_H-M 'P 1 21/c 1'
_atom_sites_solution_hydrogens geom
_atom_sites_solution_primary direct
_atom_sites_solution_secondary difmap
_audit_creation_method SHELXL-97
_cell_angle_alpha 90.00
_cell_angle_beta 90.5360(10)
_cell_angle_gamma 90.00
_cell_formula_units_Z 4
_cell_length_a 11.0534(7)
_cell_length_b 18.2044(11)
_cell_length_c 18.9143(11)
_cell_measurement_reflns_used 9908
_cell_measurement_temperature 130(2)
_cell_measurement_theta_max 32.48
_cell_measurement_theta_min 2.48
_cell_volume 3805.8(4)
_computing_cell_refinement 'Bruker SAINT'
_computing_data_collection 'Bruker APEX2'
_computing_data_reduction 'Bruker SAINT'
_computing_molecular_graphics 'Bruker SHELXTL'
_computing_publication_material 'Bruker SHELXTL'
_computing_structure_refinement 'SHELXL-97 (Sheldrick, 2008)'
_computing_structure_solution 'SHELXS-97 (Sheldrick, 2008)'
_diffrn_ambient_temperature 130(2)
_diffrn_measured_fraction_theta_full 0.999
_diffrn_measured_fraction_theta_max 0.999
_diffrn_measurement_device_type 'Bruker APEX-II CCD'
_diffrn_measurement_method '\f and \w scans'
_diffrn_radiation_monochromator graphite
_diffrn_radiation_source 'fine-focus sealed tube'
_diffrn_radiation_type MoK\a
_diffrn_radiation_wavelength 0.71073
_diffrn_reflns_av_R_equivalents 0.0323
_diffrn_reflns_av_sigmaI/netI 0.0240
_diffrn_reflns_limit_h_max 15
_diffrn_reflns_limit_h_min -15
_diffrn_reflns_limit_k_max 26
_diffrn_reflns_limit_k_min -26
_diffrn_reflns_limit_l_max 27
_diffrn_reflns_limit_l_min -27
_diffrn_reflns_number 60420
_diffrn_reflns_theta_full 30.51
_diffrn_reflns_theta_max 30.51
_diffrn_reflns_theta_min 1.55
_exptl_absorpt_coefficient_mu 0.788
_exptl_absorpt_correction_T_max 0.8583
_exptl_absorpt_correction_T_min 0.7331
_exptl_absorpt_correction_type empirical
_exptl_absorpt_process_details sadabs
_exptl_crystal_colour colorless
_exptl_crystal_density_diffrn 1.433
_exptl_crystal_density_method 'not measured'
_exptl_crystal_description block
_exptl_crystal_F_000 1696
_exptl_crystal_size_max 0.42
_exptl_crystal_size_mid 0.41
_exptl_crystal_size_min 0.20
_refine_diff_density_max 1.025
_refine_diff_density_min -0.349
_refine_diff_density_rms 0.070
_refine_ls_extinction_method none
_refine_ls_goodness_of_fit_ref 1.035
_refine_ls_hydrogen_treatment mixed
_refine_ls_matrix_type full
_refine_ls_number_parameters 448
_refine_ls_number_reflns 11617
_refine_ls_number_restraints 0
_refine_ls_restrained_S_all 1.035
_refine_ls_R_factor_all 0.0394
_refine_ls_R_factor_gt 0.0290
_refine_ls_shift/su_max 0.001
_refine_ls_shift/su_mean 0.000
_refine_ls_structure_factor_coef Fsqd
_refine_ls_weighting_details 'calc w=1/[\s^2^(Fo^2^)+(0.0304P)^2^+2.6566P] where P=(Fo^2^+2Fc^2^)/3'
_refine_ls_weighting_scheme calc
_refine_ls_wR_factor_gt 0.0669
_refine_ls_wR_factor_ref 0.0728
_reflns_number_gt 9740
_reflns_number_total 11617
_reflns_threshold_expression >2sigma(I)
_cod_data_source_file ic5b00017_si_005.cif
_cod_data_source_block tmcdbf2s10
_cod_depositor_comments
;
The following automatic conversions were performed:

'_symmetry_cell_setting' value 'Monoclinic' changed to 'monoclinic'
according to
/usr/data/users/saulius/crontab/automatic-downloads/current/ACS/lib/dictionaries/cif_core.dic
dictionary named 'cif_core.dic' version 2.4.2 from 2011-04-26.

Automatic conversion script
Id: cif_fix_values 3271 2015-04-21 07:52:19Z andrius 
;
_cod_original_sg_symbol_H-M P2(1)/c
_cod_database_code 4343176

loop_
_symmetry_equiv_pos_as_xyz
'x, y, z'
'-x, y+1/2, -z+1/2'
'-x, -y, -z'
'x, -y-1/2, z-1/2'

loop_
_atom_site_label
_atom_site_type_symbol
_atom_site_fract_x
_atom_site_fract_y
_atom_site_fract_z
_atom_site_U_iso_or_equiv
_atom_site_adp_type
_atom_site_occupancy
_atom_site_symmetry_multiplicity
_atom_site_calc_flag
_atom_site_refinement_flags
Cd Cd 0.420292(11) 0.063846(7) 0.267691(6) 0.02088(4) Uani 1 1 d .
B B 0.63984(17) -0.05856(10) 0.17422(10) 0.0206(3) Uani 1 1 d .
H H 0.7030(17) -0.0933(11) 0.1485(10) 0.019(5) Uiso 1 1 d .
F1 F -0.11070(12) 0.18286(9) 0.47653(8) 0.0531(4) Uani 1 1 d .
F2 F 0.21221(13) 0.34727(7) 0.50071(7) 0.0477(3) Uani 1 1 d .
O1 O 0.35257(12) 0.16580(7) 0.32278(7) 0.0311(3) Uani 1 1 d .
O2 O 0.22333(13) 0.07389(7) 0.33162(7) 0.0321(3) Uani 1 1 d .
O3 O 0.03324(14) 0.33423(8) 0.64249(8) 0.0380(3) Uani 1 1 d .
S1 S 0.35106(4) 0.01172(2) 0.14990(2) 0.02103(8) Uani 1 1 d .
S2 S 0.48995(4) -0.04959(2) 0.33431(2) 0.02090(8) Uani 1 1 d .
S3 S 0.62560(4) 0.11928(2) 0.23329(2) 0.02152(8) Uani 1 1 d .
N11 N 0.51623(12) -0.09900(7) 0.17444(7) 0.0194(3) Uani 1 1 d .
N12 N 0.32755(13) -0.13652(8) 0.17775(7) 0.0222(3) Uani 1 1 d .
N21 N 0.69177(12) -0.04776(8) 0.25023(7) 0.0199(3) Uani 1 1 d .
N22 N 0.73293(12) -0.03031(8) 0.36272(7) 0.0215(3) Uani 1 1 d .
N31 N 0.63625(12) 0.01360(8) 0.13050(7) 0.0196(3) Uani 1 1 d .
N32 N 0.61128(13) 0.12468(8) 0.08740(7) 0.0216(3) Uani 1 1 d .
C62 C -0.0593(2) 0.43731(13) 0.58901(14) 0.0450(5) Uani 1 1 d .
H62A H -0.0879 0.4874 0.5976 0.068 Uiso 1 1 calc R
H62B H -0.1279 0.4062 0.5751 0.068 Uiso 1 1 calc R
H62C H 0.0003 0.4378 0.5510 0.068 Uiso 1 1 calc R
C61 C -0.0026(3) 0.40778(14) 0.65449(13) 0.0488(6) Uani 1 1 d .
H61A H 0.0687 0.4378 0.6677 0.059 Uiso 1 1 calc R
H61B H -0.0610 0.4097 0.6938 0.059 Uiso 1 1 calc R
C51 C 0.1121(2) 0.30690(14) 0.69549(13) 0.0483(6) Uani 1 1 d .
H51A H 0.0730 0.3105 0.7422 0.058 Uiso 1 1 calc R
H51B H 0.1872 0.3365 0.6969 0.058 Uiso 1 1 calc R
C52 C 0.1418(3) 0.22858(15) 0.67986(16) 0.0588(7) Uani 1 1 d .
H52A H 0.1916 0.2084 0.7183 0.088 Uiso 1 1 calc R
H52B H 0.1864 0.2257 0.6354 0.088 Uiso 1 1 calc R
H52C H 0.0667 0.2002 0.6756 0.088 Uiso 1 1 calc R
C11 C 0.39964(15) -0.07664(9) 0.16803(8) 0.0195(3) Uani 1 1 d .
C12 C 0.51613(16) -0.17338(9) 0.18916(9) 0.0227(3) Uani 1 1 d .
H12A H 0.5858 -0.2031 0.1964 0.027 Uiso 1 1 calc R
C13 C 0.40090(16) -0.19655(9) 0.19146(9) 0.0245(3) Uani 1 1 d .
H13A H 0.3746 -0.2452 0.2008 0.029 Uiso 1 1 calc R
C14 C 0.19140(16) -0.13837(11) 0.18155(10) 0.0280(4) Uani 1 1 d .
C15 C 0.15232(18) -0.09378(12) 0.24574(11) 0.0346(4) Uani 1 1 d .
H15A H 0.1933 -0.1126 0.2882 0.052 Uiso 1 1 calc R
H15B H 0.0646 -0.0980 0.2514 0.052 Uiso 1 1 calc R
H15C H 0.1740 -0.0421 0.2388 0.052 Uiso 1 1 calc R
C16 C 0.13670(18) -0.10950(12) 0.11233(11) 0.0347(4) Uani 1 1 d .
H16A H 0.1670 -0.1387 0.0727 0.052 Uiso 1 1 calc R
H16B H 0.1598 -0.0580 0.1059 0.052 Uiso 1 1 calc R
H16C H 0.0483 -0.1134 0.1140 0.052 Uiso 1 1 calc R
C17 C 0.15114(18) -0.21821(12) 0.19057(12) 0.0369(4) Uani 1 1 d .
H17A H 0.1802 -0.2368 0.2363 0.055 Uiso 1 1 calc R
H17B H 0.1848 -0.2481 0.1524 0.055 Uiso 1 1 calc R
H17C H 0.0626 -0.2208 0.1888 0.055 Uiso 1 1 calc R
C21 C 0.64165(14) -0.04240(9) 0.31500(8) 0.0192(3) Uani 1 1 d .
C22 C 0.81513(15) -0.03806(10) 0.25755(9) 0.0242(3) Uani 1 1 d .
H22A H 0.8721 -0.0391 0.2203 0.029 Uiso 1 1 calc R
C23 C 0.84087(15) -0.02695(10) 0.32610(10) 0.0259(3) Uani 1 1 d .
H23A H 0.9188 -0.0184 0.3460 0.031 Uiso 1 1 calc R
C24 C 0.72193(16) -0.01934(10) 0.44122(9) 0.0257(3) Uani 1 1 d .
C25 C 0.65188(19) 0.05118(11) 0.45493(11) 0.0350(4) Uani 1 1 d .
H25A H 0.5705 0.0470 0.4343 0.052 Uiso 1 1 calc R
H25B H 0.6942 0.0927 0.4333 0.052 Uiso 1 1 calc R
H25C H 0.6459 0.0593 0.5060 0.052 Uiso 1 1 calc R
C26 C 0.84902(18) -0.01180(13) 0.47351(11) 0.0354(4) Uani 1 1 d .
H26A H 0.8965 -0.0557 0.4626 0.053 Uiso 1 1 calc R
H26B H 0.8429 -0.0064 0.5249 0.053 Uiso 1 1 calc R
H26C H 0.8888 0.0316 0.4537 0.053 Uiso 1 1 calc R
C27 C 0.66253(18) -0.08677(12) 0.47383(10) 0.0320(4) Uani 1 1 d .
H27A H 0.5812 -0.0930 0.4537 0.048 Uiso 1 1 calc R
H27B H 0.6570 -0.0802 0.5251 0.048 Uiso 1 1 calc R
H27C H 0.7112 -0.1304 0.4636 0.048 Uiso 1 1 calc R
C31 C 0.62388(14) 0.08523(9) 0.14834(8) 0.0191(3) Uani 1 1 d .
C32 C 0.63281(16) 0.00852(10) 0.05764(9) 0.0233(3) Uani 1 1 d .
H32A H 0.6405 -0.0354 0.0310 0.028 Uiso 1 1 calc R
C33 C 0.61675(16) 0.07603(10) 0.03097(9) 0.0253(3) Uani 1 1 d .
H33A H 0.6103 0.0884 -0.0177 0.030 Uiso 1 1 calc R
C34 C 0.58659(18) 0.20564(10) 0.08040(10) 0.0284(4) Uani 1 1 d .
C35 C 0.46692(19) 0.22356(12) 0.11616(12) 0.0371(4) Uani 1 1 d .
H35A H 0.4019 0.1946 0.0943 0.056 Uiso 1 1 calc R
H35B H 0.4492 0.2760 0.1105 0.056 Uiso 1 1 calc R
H35C H 0.4729 0.2116 0.1666 0.056 Uiso 1 1 calc R
C36 C 0.6914(2) 0.24923(11) 0.11226(11) 0.0363(4) Uani 1 1 d .
H36A H 0.6976 0.2389 0.1630 0.054 Uiso 1 1 calc R
H36B H 0.6772 0.3018 0.1050 0.054 Uiso 1 1 calc R
H36C H 0.7669 0.2350 0.0892 0.054 Uiso 1 1 calc R
C37 C 0.5754(2) 0.22460(12) 0.00175(11) 0.0424(5) Uani 1 1 d .
H37A H 0.5101 0.1955 -0.0197 0.064 Uiso 1 1 calc R
H37B H 0.6517 0.2134 -0.0218 0.064 Uiso 1 1 calc R
H37C H 0.5571 0.2770 -0.0035 0.064 Uiso 1 1 calc R
C41 C 0.25679(17) 0.13818(10) 0.34494(9) 0.0256(3) Uani 1 1 d .
C42 C 0.18106(16) 0.18457(9) 0.39335(9) 0.0239(3) Uani 1 1 d .
C43 C 0.06530(17) 0.16253(10) 0.41092(10) 0.0283(4) Uani 1 1 d .
H43A H 0.0302 0.1199 0.3902 0.034 Uiso 1 1 calc R
C44 C 0.00247(18) 0.20377(12) 0.45909(11) 0.0326(4) Uani 1 1 d .
C45 C 0.04891(19) 0.26556(11) 0.49101(10) 0.0328(4) Uani 1 1 d .
H45A H 0.0046 0.2924 0.5252 0.039 Uiso 1 1 calc R
C46 C 0.16284(19) 0.28629(11) 0.47081(10) 0.0311(4) Uani 1 1 d .
C47 C 0.23049(18) 0.24778(10) 0.42289(10) 0.0285(4) Uani 1 1 d .
H47A H 0.3091 0.2639 0.4103 0.034 Uiso 1 1 calc R

loop_
_atom_site_aniso_label
_atom_site_aniso_U_11
_atom_site_aniso_U_22
_atom_site_aniso_U_33
_atom_site_aniso_U_23
_atom_site_aniso_U_13
_atom_site_aniso_U_12
Cd 0.02295(6) 0.02095(6) 0.01877(6) -0.00193(4) 0.00142(4) 0.00326(4)
B 0.0221(8) 0.0210(8) 0.0187(8) -0.0007(6) 0.0014(6) 0.0013(7)
F1 0.0354(7) 0.0621(9) 0.0622(9) -0.0213(7) 0.0203(6) -0.0075(6)
F2 0.0602(9) 0.0364(7) 0.0466(8) -0.0202(6) 0.0112(6) -0.0111(6)
O1 0.0310(7) 0.0253(6) 0.0373(7) -0.0064(5) 0.0109(6) 0.0022(5)
O2 0.0377(7) 0.0260(7) 0.0325(7) -0.0057(5) 0.0052(6) 0.0038(5)
O3 0.0413(8) 0.0382(8) 0.0345(8) -0.0105(6) -0.0048(6) 0.0019(6)
S1 0.02403(19) 0.01900(18) 0.02000(18) 0.00032(14) -0.00278(14) 0.00227(14)
S2 0.01832(17) 0.0256(2) 0.01874(17) 0.00268(14) 0.00061(14) 0.00011(14)
S3 0.02726(19) 0.02029(18) 0.01704(17) -0.00262(14) 0.00125(14) -0.00169(15)
N11 0.0227(6) 0.0178(6) 0.0177(6) -0.0004(5) 0.0004(5) 0.0013(5)
N12 0.0236(7) 0.0223(7) 0.0207(6) 0.0010(5) -0.0023(5) -0.0014(5)
N21 0.0185(6) 0.0208(7) 0.0204(6) 0.0025(5) 0.0010(5) 0.0015(5)
N22 0.0204(6) 0.0234(7) 0.0206(6) 0.0028(5) -0.0021(5) 0.0001(5)
N31 0.0214(6) 0.0208(6) 0.0166(6) -0.0014(5) 0.0015(5) -0.0005(5)
N32 0.0253(7) 0.0202(7) 0.0192(6) 0.0016(5) -0.0003(5) 0.0001(5)
C62 0.0418(12) 0.0406(12) 0.0526(14) -0.0106(10) -0.0008(10) 0.0069(10)
C61 0.0625(16) 0.0385(12) 0.0453(13) -0.0181(10) -0.0006(11) 0.0007(11)
C51 0.0581(15) 0.0485(14) 0.0379(12) 0.0066(10) -0.0126(10) -0.0134(11)
C52 0.0657(17) 0.0483(15) 0.0623(17) 0.0148(13) -0.0067(14) 0.0024(13)
C11 0.0236(7) 0.0192(7) 0.0156(7) -0.0009(5) -0.0013(6) -0.0003(6)
C12 0.0286(8) 0.0188(7) 0.0208(7) 0.0005(6) 0.0001(6) 0.0033(6)
C13 0.0316(9) 0.0171(7) 0.0247(8) 0.0017(6) -0.0013(7) -0.0004(6)
C14 0.0220(8) 0.0306(9) 0.0314(9) 0.0031(7) -0.0038(7) -0.0039(7)
C15 0.0260(9) 0.0416(11) 0.0362(10) 0.0001(9) 0.0045(7) -0.0002(8)
C16 0.0299(9) 0.0367(11) 0.0372(10) 0.0046(8) -0.0131(8) -0.0044(8)
C17 0.0298(9) 0.0346(10) 0.0461(12) 0.0064(9) -0.0053(8) -0.0105(8)
C21 0.0193(7) 0.0178(7) 0.0205(7) 0.0020(6) -0.0010(6) 0.0010(6)
C22 0.0186(7) 0.0269(8) 0.0272(8) 0.0049(7) 0.0028(6) 0.0015(6)
C23 0.0189(7) 0.0297(9) 0.0289(9) 0.0042(7) -0.0014(6) -0.0003(6)
C24 0.0266(8) 0.0306(9) 0.0197(8) 0.0008(6) -0.0049(6) -0.0019(7)
C25 0.0374(10) 0.0363(11) 0.0312(10) -0.0086(8) -0.0050(8) 0.0020(8)
C26 0.0315(10) 0.0471(12) 0.0275(9) 0.0003(8) -0.0108(7) -0.0042(9)
C27 0.0345(10) 0.0397(10) 0.0216(8) 0.0090(7) -0.0046(7) -0.0041(8)
C31 0.0198(7) 0.0209(7) 0.0167(7) 0.0005(6) 0.0000(5) -0.0003(6)
C32 0.0270(8) 0.0257(8) 0.0172(7) -0.0029(6) 0.0012(6) -0.0023(6)
C33 0.0302(9) 0.0295(9) 0.0163(7) -0.0013(6) -0.0003(6) -0.0022(7)
C34 0.0375(10) 0.0218(8) 0.0259(8) 0.0045(7) 0.0002(7) 0.0028(7)
C35 0.0381(11) 0.0321(10) 0.0412(11) 0.0055(8) 0.0009(9) 0.0103(8)
C36 0.0468(12) 0.0252(9) 0.0368(10) 0.0043(8) 0.0020(9) -0.0090(8)
C37 0.0650(15) 0.0339(11) 0.0282(10) 0.0113(8) -0.0017(9) 0.0076(10)
C41 0.0374(9) 0.0223(8) 0.0171(7) -0.0007(6) -0.0005(6) 0.0087(7)
C42 0.0302(8) 0.0224(8) 0.0192(7) 0.0013(6) 0.0007(6) 0.0048(6)
C43 0.0317(9) 0.0276(9) 0.0256(8) -0.0039(7) 0.0002(7) 0.0019(7)
C44 0.0280(9) 0.0379(10) 0.0320(10) -0.0029(8) 0.0050(7) 0.0015(8)
C45 0.0388(10) 0.0335(10) 0.0261(9) -0.0059(7) 0.0046(7) 0.0100(8)
C46 0.0416(10) 0.0257(9) 0.0261(9) -0.0053(7) 0.0002(8) 0.0012(8)
C47 0.0332(9) 0.0271(9) 0.0253(8) -0.0012(7) 0.0033(7) -0.0007(7)

loop_
_atom_type_symbol
_atom_type_description
_atom_type_scat_dispersion_real
_atom_type_scat_dispersion_imag
_atom_type_scat_source
C C 0.0033 0.0016 'International Tables Vol C Tables 4.2.6.8 and 6.1.1.4'
H H 0.0000 0.0000 'International Tables Vol C Tables 4.2.6.8 and 6.1.1.4'
B B 0.0013 0.0007 'International Tables Vol C Tables 4.2.6.8 and 6.1.1.4'
N N 0.0061 0.0033 'International Tables Vol C Tables 4.2.6.8 and 6.1.1.4'
O O 0.0106 0.0060 'International Tables Vol C Tables 4.2.6.8 and 6.1.1.4'
F F 0.0171 0.0103 'International Tables Vol C Tables 4.2.6.8 and 6.1.1.4'
S S 0.1246 0.1234 'International Tables Vol C Tables 4.2.6.8 and 6.1.1.4'
Cd Cd -0.8075 1.2024 'International Tables Vol C Tables 4.2.6.8 and 6.1.1.4'

loop_
_geom_angle_atom_site_label_1
_geom_angle_atom_site_label_2
_geom_angle_atom_site_label_3
_geom_angle
O1 Cd O2 54.88(5)
O1 Cd S1 127.92(4)
O2 Cd S1 101.24(3)
O1 Cd S2 122.70(4)
O2 Cd S2 94.63(3)
S1 Cd S2 102.698(14)
O1 Cd S3 95.23(4)
O2 Cd S3 149.93(3)
S1 Cd S3 100.628(14)
S2 Cd S3 100.412(14)
O1 Cd C41 27.37(5)
O2 Cd C41 27.52(5)
S1 Cd C41 117.76(4)
S2 Cd C41 109.95(4)
S3 Cd C41 122.48(4)
N11 B N31 112.62(13)
N11 B N21 112.00(13)
N31 B N21 113.12(14)
C41 O1 Cd 96.29(11)
C41 O2 Cd 84.78(11)
C51 O3 C61 113.03(18)
C11 S1 Cd 94.78(5)
C21 S2 Cd 97.14(6)
C31 S3 Cd 95.32(6)
C11 N11 C12 108.03(14)
C11 N11 B 133.90(14)
C12 N11 B 117.87(14)
C11 N12 C13 108.32(14)
C11 N12 C14 127.52(14)
C13 N12 C14 123.84(14)
C21 N21 C22 108.21(14)
C21 N21 B 134.06(14)
C22 N21 B 117.67(14)
C21 N22 C23 108.11(14)
C21 N22 C24 127.44(14)
C23 N22 C24 124.41(14)
C31 N31 C32 108.12(14)
C31 N31 B 133.18(13)
C32 N31 B 118.36(14)
C31 N32 C33 107.99(14)
C31 N32 C34 127.38(14)
C33 N32 C34 124.49(14)
O3 C61 C62 109.00(18)
O3 C51 C52 109.3(2)
N11 C11 N12 107.70(14)
N11 C11 S1 126.17(12)
N12 C11 S1 126.12(13)
C13 C12 N11 108.46(15)
C12 C13 N12 107.47(15)
N12 C14 C15 108.43(14)
N12 C14 C17 108.54(15)
C15 C14 C17 109.37(17)
N12 C14 C16 109.76(15)
C15 C14 C16 112.68(17)
C17 C14 C16 107.98(16)
N21 C21 N22 107.70(14)
N21 C21 S2 126.42(12)
N22 C21 S2 125.88(12)
C23 C22 N21 108.47(15)
C22 C23 N22 107.51(15)
N22 C24 C25 109.03(14)
N22 C24 C27 109.36(14)
C25 C24 C27 112.84(17)
N22 C24 C26 108.85(15)
C25 C24 C26 108.79(16)
C27 C24 C26 107.90(15)
N31 C31 N32 107.83(13)
N31 C31 S3 125.36(12)
N32 C31 S3 126.80(13)
C33 C32 N31 108.45(15)
C32 C33 N32 107.59(15)
N32 C34 C36 109.79(15)
N32 C34 C35 109.12(15)
C36 C34 C35 111.86(17)
N32 C34 C37 108.62(15)
C36 C34 C37 108.74(17)
C35 C34 C37 108.64(17)
O1 C41 O2 123.98(16)
O1 C41 C42 117.16(16)
O2 C41 C42 118.80(17)
O1 C41 Cd 56.33(9)
O2 C41 Cd 67.70(10)
C42 C41 Cd 171.73(13)
C43 C42 C47 120.30(16)
C43 C42 C41 120.25(16)
C47 C42 C41 119.38(17)
C44 C43 C42 118.35(18)
F1 C44 C45 117.78(17)
F1 C44 C43 118.87(18)
C45 C44 C43 123.34(19)
C46 C45 C44 116.29(17)
F2 C46 C45 118.37(17)
F2 C46 C47 118.24(18)
C45 C46 C47 123.38(18)
C46 C47 C42 118.30(18)

loop_
_geom_bond_atom_site_label_1
_geom_bond_atom_site_label_2
_geom_bond_distance
Cd O1 2.2595(13)
Cd O2 2.5069(14)
Cd S1 2.5333(4)
Cd S2 2.5351(4)
Cd S3 2.5728(5)
Cd C41 2.6984(17)
B N11 1.552(2)
B N31 1.552(2)
B N21 1.556(2)
F1 C44 1.351(2)
F2 C46 1.358(2)
O1 C41 1.248(2)
O2 C41 1.252(2)
O3 C51 1.413(3)
O3 C61 1.415(3)
S1 C11 1.7290(16)
S2 C21 1.7245(16)
S3 C31 1.7222(16)
N11 C11 1.356(2)
N11 C12 1.382(2)
N12 C11 1.364(2)
N12 C13 1.384(2)
N12 C14 1.508(2)
N21 C21 1.353(2)
N21 C22 1.381(2)
N22 C21 1.365(2)
N22 C23 1.386(2)
N22 C24 1.504(2)
N31 C31 1.354(2)
N31 C32 1.381(2)
N32 C31 1.364(2)
N32 C33 1.389(2)
N32 C34 1.505(2)
C62 C61 1.484(4)
C51 C52 1.493(4)
C12 C13 1.343(2)
C14 C15 1.526(3)
C14 C17 1.530(3)
C14 C16 1.530(3)
C22 C23 1.340(3)
C24 C25 1.523(3)
C24 C27 1.525(3)
C24 C26 1.533(2)
C32 C33 1.340(2)
C34 C36 1.524(3)
C34 C35 1.527(3)
C34 C37 1.531(3)
C41 C42 1.506(2)
C42 C43 1.384(3)
C42 C47 1.389(3)
C43 C44 1.374(3)
C44 C45 1.374(3)
C45 C46 1.372(3)
C46 C47 1.373(3)
